data_1001652
loop_
_publ_author_name
'Maignan, A'
'Martin, C'
'Michel, C'
'Hervieu, M'
'Raveau, B'

_publ_section_title
;
A new "1201" mercury-based cuprate with Hg Ce mixed layers: the oxide
Hg0.4 Ce0.5 Cu0.1 Sr2-x Lax Cu O4+d
;
_journal_coden_ASTM JSSCBI
_journal_name_full 'Journal of Solid State Chemistry'
_journal_page_first 347
_journal_page_last 354
_journal_paper_doi 10.1006/jssc.1995.1225
_journal_volume 116
_journal_year 1995
_chemical_formula_structural '(Hg0.4 Cu0.1) Ce0.5 (La0.6 Sr1.4) Cu O5'
_chemical_formula_sum 'Ce0.5 Cu1.1 Hg0.4 La0.6 O5 Sr1.4'
_chemical_name_systematic
;
Mercury cerium strontium lanthanum copper oxide (0.4/0.5/1.4/1.6/1.1/5)
;
_space_group_IT_number 65
_symmetry_cell_setting orthorhombic
_symmetry_Int_Tables_number 65
_symmetry_space_group_name_Hall '-A 2 2'
_symmetry_space_group_name_H-M 'A m m m'
_cell_angle_alpha 90
_cell_angle_beta 90
_cell_angle_gamma 90
_cell_formula_units_Z 4
_cell_length_a 3.7352(2)
_cell_length_b 7.5749(3)
_cell_length_c 17.9657(7)
_cell_volume 508.3
_refine_ls_R_factor_all 0.08
_cod_original_formula_sum 'Ce.5 Cu1.1 Hg.4 La.6 O5 Sr1.4'
_cod_database_code 1001652

loop_
_symmetry_equiv_pos_as_xyz
x,y,z
x,-y,-z
-x,-y,z
-x,y,-z
-x,-y,-z
-x,y,z
x,y,-z
x,-y,z
x,1/2+y,1/2+z
x,1/2-y,1/2-z
-x,1/2-y,1/2+z
-x,1/2+y,1/2-z
-x,1/2-y,1/2-z
-x,1/2+y,1/2+z
x,1/2+y,1/2-z
x,1/2-y,1/2+z

loop_
_atom_site_label
_atom_site_type_symbol
_atom_site_symmetry_multiplicity
_atom_site_Wyckoff_symbol
_atom_site_fract_x
_atom_site_fract_y
_atom_site_fract_z
_atom_site_occupancy
_atom_site_attached_hydrogens
_atom_site_calc_flag
Hg1 Hg2+ 2 a 0. 0. 0. 0.8 0 d
Cu1 Cu2+ 2 a 0. 0. 0. 0.2 0 d
Ce1 Ce4+ 2 b 0. 0.5 0. 1. 0 d
La1 La3+ 8 q 0.5 0.25 0.1477(1) 0.3 0 d
Sr1 Sr2+ 8 q 0.5 0.25 0.1477(1) 0.7 0 d
Cu2 Cu2+ 4 i 0. 0. 0.25 1. 0 d
O1 O2- 4 i 0. 0. 0.1124(8) 1. 0 d
O2 O2- 4 i 0. 0. 0.6124(8) 1. 0 d
O3 O2- 4 j 0.5 0. 0.25 1. 0 d
O4 O2- 4 e 0. 0.25 0.25 1. 0 d
O5 O2- 4 h 0.5 0.340(3) 0. 1. 0 d

loop_
_atom_type_symbol
_atom_type_oxidation_number
Hg2+ 2.000
Cu2+ 2.363
Ce4+ 4.000
La3+ 3.000
Sr2+ 2.000
O2- -2.000
